data_4513913
loop_
_publ_author_name
'Myers, Stephanie M.'
'Bawn, Ruth H.'
'Bisset, Louise C.'
'Blackburn, Timothy J.'
'Cottyn, Betty'
'Molyneux, Lauren'
'Wong, Ai-Ching'
'Cano, Celine'
'Clegg, William'
'Harrington, Ross W.'
'Leung, Hing'
'Rigoreau, Laurent'
'Vidot, Sandrine'
'Golding, Bernard T.'
'Griffin, Roger J.'
'Hammonds, Tim'
'Newell, David R.'
'Hardcastle, Ian R.'

_publ_section_title
;
 High-Throughput Screening and Hit Validation of Extracellular-Related
 Kinase 5 (ERK5) Inhibitors.
;
_journal_name_full 'ACS combinatorial science'
_journal_paper_doi 10.1021/acscombsci.5b00155
_journal_year 2016
_chemical_formula_moiety 'C11 H13 N3 O2 S2'
_chemical_formula_sum 'C11 H13 N3 O2 S2'
_chemical_formula_weight 283.36
_chemical_name_systematic
;
 ?
;
_space_group_crystal_system monoclinic
_space_group_IT_number 14
_space_group_name_Hall '-P 2yn'
_space_group_name_H-M_alt 'P 1 21/n 1'
_symmetry_space_group_name_Hall '-P 2yn'
_symmetry_space_group_name_H-M 'P 1 21/n 1'
_atom_sites_solution_hydrogens mixed
_atom_sites_solution_primary direct
_atom_sites_solution_secondary difmap
_audit_creation_method SHELXL-2014/7
_cell_angle_alpha 90
_cell_angle_beta 98.843(4)
_cell_angle_gamma 90
_cell_formula_units_Z 4
_cell_length_a 7.826(3)
_cell_length_b 9.969(4)
_cell_length_c 16.338(6)
_cell_measurement_reflns_used 959
_cell_measurement_temperature 120(2)
_cell_measurement_theta_max 28.50
_cell_measurement_theta_min 2.35
_cell_volume 1259.5(8)
_computing_cell_refinement 'Bruker SAINT'
_computing_data_collection 'Bruker APEX2'
_computing_data_reduction 'Bruker SAINT'
_computing_molecular_graphics 'Bruker SHELXTL'
_computing_publication_material 'SHELXL-2014/7 and local programs'
_computing_structure_refinement SHELXL-2014/7
_computing_structure_solution 'Bruker SHELXTL'
_diffrn_ambient_temperature 120(2)
_diffrn_measured_fraction_theta_full 0.992
_diffrn_measured_fraction_theta_max 0.945
_diffrn_measurement_device_type 'Bruker APEX2 CCD diffractometer'
_diffrn_measurement_method 'thin-slice \w scans'
_diffrn_radiation_type synchrotron
_diffrn_radiation_wavelength 0.6946
_diffrn_reflns_av_R_equivalents 0.0336
_diffrn_reflns_av_unetI/netI 0.0352
_diffrn_reflns_Laue_measured_fraction_full 0.992
_diffrn_reflns_Laue_measured_fraction_max 0.945
_diffrn_reflns_limit_h_max 11
_diffrn_reflns_limit_h_min -11
_diffrn_reflns_limit_k_max 14
_diffrn_reflns_limit_k_min -14
_diffrn_reflns_limit_l_max 22
_diffrn_reflns_limit_l_min -22
_diffrn_reflns_number 12427
_diffrn_reflns_point_group_measured_fraction_full 0.992
_diffrn_reflns_point_group_measured_fraction_max 0.945
_diffrn_reflns_theta_full 24.630
_diffrn_reflns_theta_max 29.736
_diffrn_reflns_theta_min 3.258
_diffrn_source 'Daresbury SRS station 9.8'
_exptl_absorpt_coefficient_mu 0.344
_exptl_absorpt_correction_T_max 0.996
_exptl_absorpt_correction_T_min 0.983
_exptl_absorpt_correction_type multi-scan
_exptl_absorpt_process_details SADABS
_exptl_crystal_colour colourless
_exptl_crystal_density_diffrn 1.494
_exptl_crystal_density_method 'not measured'
_exptl_crystal_description plate
_exptl_crystal_F_000 592
_exptl_crystal_size_max 0.040
_exptl_crystal_size_mid 0.040
_exptl_crystal_size_min 0.010
_refine_diff_density_max 0.478
_refine_diff_density_min -0.496
_refine_diff_density_rms 0.068
_refine_ls_extinction_method none
_refine_ls_goodness_of_fit_ref 1.034
_refine_ls_hydrogen_treatment mixed
_refine_ls_matrix_type full
_refine_ls_number_parameters 171
_refine_ls_number_reflns 3627
_refine_ls_number_restraints 0
_refine_ls_restrained_S_all 1.034
_refine_ls_R_factor_all 0.0643
_refine_ls_R_factor_gt 0.0449
_refine_ls_shift/su_max 0.001
_refine_ls_shift/su_mean 0.000
_refine_ls_structure_factor_coef Fsqd
_refine_ls_weighting_details 'w=1/[\s^2^(Fo^2^)+(0.0717P)^2^+0.4971P] where P=(Fo^2^+2Fc^2^)/3'
_refine_ls_weighting_scheme calc
_refine_ls_wR_factor_gt 0.1180
_refine_ls_wR_factor_ref 0.1295
_reflns_Friedel_coverage 0.000
_reflns_number_gt 2752
_reflns_number_total 3627
_reflns_threshold_expression 'I > 2\s(I)'
_cod_data_source_file co5b00155_si_002.cif
_cod_data_source_block irh34_12a
_cod_database_code 4513913
_shelx_shelxl_version_number 2014/7
_shelx_space_group_comment
;
The symmetry employed for this shelxl refinement is uniquely defined
by the following loop, which should always be used as a source of
symmetry information in preference to the above space-group names.
They are only intended as comments.
;
_shelx_estimated_absorpt_t_min 0.986
_shelx_estimated_absorpt_t_max 0.997

loop_
_space_group_symop_operation_xyz
'x, y, z'
'-x+1/2, y+1/2, -z+1/2'
'-x, -y, -z'
'x-1/2, -y-1/2, z-1/2'

loop_
_atom_site_label
_atom_site_type_symbol
_atom_site_fract_x
_atom_site_fract_y
_atom_site_fract_z
_atom_site_U_iso_or_equiv
_atom_site_adp_type
_atom_site_occupancy
_atom_site_site_symmetry_order
_atom_site_calc_flag
_atom_site_refinement_flags_posn
_atom_site_refinement_flags_adp
S1 S 0.45275(6) 0.22259(5) 0.61587(3) 0.02745(13) Uani 1 1 d . .
S2 S 0.30115(7) 0.53007(5) 0.58625(3) 0.03477(15) Uani 1 1 d . .
O1 O 0.58167(18) 0.12389(15) 0.60562(9) 0.0329(3) Uani 1 1 d . .
O2 O 0.50063(19) 0.33638(15) 0.66871(9) 0.0347(3) Uani 1 1 d . .
N1 N 0.3157(2) 0.14337(19) 0.30508(11) 0.0324(4) Uani 1 1 d . .
H1A H 0.237(4) 0.157(3) 0.2631(18) 0.047(8) Uiso 1 1 d . .
H1B H 0.334(3) 0.058(3) 0.3243(17) 0.044(7) Uiso 1 1 d . .
N2 N 0.2995(2) 0.14560(17) 0.65177(11) 0.0301(4) Uani 1 1 d . .
N3 N 0.0974(3) 0.7440(2) 0.50956(14) 0.0483(5) Uani 1 1 d . .
C1 C 0.3714(2) 0.28568(19) 0.51623(12) 0.0266(4) Uani 1 1 d . .
C2 C 0.3757(2) 0.19692(19) 0.45052(12) 0.0271(4) Uani 1 1 d . .
H2 H 0.4279 0.1114 0.4611 0.033 Uiso 1 1 calc R U
C3 C 0.3048(2) 0.2314(2) 0.36934(12) 0.0276(4) Uani 1 1 d . .
C4 C 0.2301(3) 0.3586(2) 0.35621(13) 0.0313(4) Uani 1 1 d . .
H4 H 0.1791 0.3842 0.3019 0.038 Uiso 1 1 calc R U
C5 C 0.2293(3) 0.4478(2) 0.42095(13) 0.0313(4) Uani 1 1 d . .
H5 H 0.1802 0.5343 0.4099 0.038 Uiso 1 1 calc R U
C6 C 0.2988(2) 0.4141(2) 0.50191(12) 0.0287(4) Uani 1 1 d . .
C7 C 0.1571(3) 0.2202(2) 0.68066(17) 0.0434(5) Uani 1 1 d . .
H7A H 0.1104 0.2897 0.6400 0.052 Uiso 1 1 calc R U
H7B H 0.1968 0.2637 0.7347 0.052 Uiso 1 1 calc R U
C8 C 0.0229(3) 0.1145(3) 0.68861(16) 0.0423(5) Uani 1 1 d . .
H8A H 0.0282 0.0876 0.7473 0.051 Uiso 1 1 calc R U
H8B H -0.0944 0.1495 0.6683 0.051 Uiso 1 1 calc R U
C9 C 0.0617(4) -0.0015(3) 0.6380(3) 0.0702(10) Uani 1 1 d . .
H9A H -0.0258 -0.0077 0.5875 0.084 Uiso 1 1 calc R U
H9B H 0.0575 -0.0855 0.6700 0.084 Uiso 1 1 calc R U
C10 C 0.2360(3) 0.0155(2) 0.61470(16) 0.0402(5) Uani 1 1 d . .
H10A H 0.2295 0.0176 0.5537 0.048 Uiso 1 1 calc R U
H10B H 0.3134 -0.0587 0.6372 0.048 Uiso 1 1 calc R U
C11 C 0.1779(3) 0.6545(2) 0.53731(14) 0.0363(5) Uani 1 1 d . .

loop_
_atom_site_aniso_label
_atom_site_aniso_U_11
_atom_site_aniso_U_22
_atom_site_aniso_U_33
_atom_site_aniso_U_23
_atom_site_aniso_U_13
_atom_site_aniso_U_12
S1 0.0243(2) 0.0263(2) 0.0300(2) 0.00216(17) -0.00146(17) -0.00299(17)
S2 0.0385(3) 0.0260(3) 0.0381(3) -0.00274(19) 0.0004(2) -0.00121(19)
O1 0.0262(7) 0.0331(7) 0.0378(8) 0.0058(6) 0.0001(6) 0.0018(6)
O2 0.0345(8) 0.0305(8) 0.0355(8) -0.0018(6) -0.0061(6) -0.0051(6)
N1 0.0348(9) 0.0311(9) 0.0300(9) 0.0012(7) 0.0005(7) 0.0015(7)
N2 0.0286(8) 0.0277(8) 0.0343(9) 0.0004(7) 0.0059(7) -0.0040(6)
N3 0.0579(14) 0.0351(10) 0.0518(13) 0.0006(9) 0.0084(10) 0.0077(9)
C1 0.0235(8) 0.0259(9) 0.0292(9) 0.0033(7) 0.0002(7) -0.0040(7)
C2 0.0241(9) 0.0244(9) 0.0321(10) 0.0036(7) 0.0019(7) -0.0020(7)
C3 0.0239(9) 0.0296(10) 0.0291(9) 0.0011(7) 0.0034(7) -0.0042(7)
C4 0.0308(10) 0.0310(10) 0.0309(10) 0.0042(8) 0.0014(8) -0.0006(8)
C5 0.0307(10) 0.0251(9) 0.0372(11) 0.0050(7) 0.0023(8) 0.0005(7)
C6 0.0258(9) 0.0250(9) 0.0346(10) 0.0001(7) 0.0032(7) -0.0035(7)
C7 0.0390(12) 0.0391(12) 0.0555(14) -0.0104(10) 0.0185(11) -0.0042(9)
C8 0.0373(12) 0.0462(13) 0.0454(13) 0.0002(10) 0.0132(10) -0.0029(10)
C9 0.0514(17) 0.0477(16) 0.123(3) -0.0266(17) 0.0494(19) -0.0202(13)
C10 0.0398(12) 0.0319(11) 0.0519(13) -0.0072(9) 0.0164(10) -0.0112(9)
C11 0.0383(11) 0.0282(10) 0.0429(12) -0.0022(8) 0.0072(9) -0.0026(8)

loop_
_atom_type_symbol
_atom_type_description
_atom_type_scat_dispersion_real
_atom_type_scat_dispersion_imag
_atom_type_scat_source
C C 0.0029 0.0015 'International Tables Vol C Tables 4.2.6.8 and 6.1.1.4'
H H 0.0000 0.0000 'International Tables Vol C Tables 4.2.6.8 and 6.1.1.4'
N N 0.0058 0.0031 'International Tables Vol C Tables 4.2.6.8 and 6.1.1.4'
S S 0.1204 0.1183 'International Tables Vol C Tables 4.2.6.8 and 6.1.1.4'
O O 0.0103 0.0058 'International Tables Vol C Tables 4.2.6.8 and 6.1.1.4'

loop_
_geom_angle_atom_site_label_1
_geom_angle_atom_site_label_2
_geom_angle_atom_site_label_3
_geom_angle
O1 S1 O2 119.11(9)
O1 S1 N2 106.97(9)
O1 S1 C1 107.21(9)
O2 S1 N2 107.29(9)
O2 S1 C1 107.17(9)
N2 S1 C1 108.78(9)
C6 S2 C11 99.85(10)
H1A N1 H1B 118(3)
H1A N1 C3 112.8(19)
H1B N1 C3 110.9(17)
S1 N2 C7 121.21(15)
S1 N2 C10 119.32(14)
C7 N2 C10 110.40(17)
S1 C1 C2 115.75(14)
S1 C1 C6 123.77(15)
C2 C1 C6 120.42(18)
C1 C2 H2 119.3
C1 C2 C3 121.35(18)
H2 C2 C3 119.3
N1 C3 C2 120.17(19)
N1 C3 C4 122.19(18)
C2 C3 C4 117.60(18)
C3 C4 H4 119.4
C3 C4 C5 121.11(19)
H4 C4 C5 119.4
C4 C5 H5 119.2
C4 C5 C6 121.65(19)
H5 C5 C6 119.2
S2 C6 C1 120.14(15)
S2 C6 C5 122.00(16)
C1 C6 C5 117.85(18)
N2 C7 H7A 110.9
N2 C7 H7B 110.9
N2 C7 C8 104.23(19)
H7A C7 H7B 108.9
H7A C7 C8 110.9
H7B C7 C8 110.9
C7 C8 H8A 110.3
C7 C8 H8B 110.3
C7 C8 C9 107.03(19)
H8A C8 H8B 108.6
H8A C8 C9 110.3
H8B C8 C9 110.3
C8 C9 H9A 109.8
C8 C9 H9B 109.8
C8 C9 C10 109.3(2)
H9A C9 H9B 108.3
H9A C9 C10 109.8
H9B C9 C10 109.8
N2 C10 C9 105.00(19)
N2 C10 H10A 110.7
N2 C10 H10B 110.7
C9 C10 H10A 110.7
C9 C10 H10B 110.7
H10A C10 H10B 108.8
S2 C11 N3 174.9(2)

loop_
_geom_bond_atom_site_label_1
_geom_bond_atom_site_label_2
_geom_bond_distance
S1 O1 1.4374(16)
S1 O2 1.4399(16)
S1 N2 1.6086(17)
S1 C1 1.770(2)
S2 C6 1.797(2)
S2 C11 1.694(2)
N1 H1A 0.86(3)
N1 H1B 0.91(3)
N1 C3 1.381(3)
N2 C7 1.477(3)
N2 C10 1.485(3)
N3 C11 1.145(3)
C1 C2 1.396(3)
C1 C6 1.405(3)
C2 H2 0.950
C2 C3 1.400(3)
C3 C4 1.399(3)
C4 H4 0.950
C4 C5 1.383(3)
C5 H5 0.950
C5 C6 1.392(3)
C7 H7A 0.990
C7 H7B 0.990
C7 C8 1.507(3)
C8 H8A 0.990
C8 H8B 0.990
C8 C9 1.480(4)
C9 H9A 0.990
C9 H9B 0.990
C9 C10 1.482(3)
C10 H10A 0.990
C10 H10B 0.990

loop_
_geom_hbond_atom_site_label_D
_geom_hbond_atom_site_label_H
_geom_hbond_atom_site_label_A
_geom_hbond_distance_DH
_geom_hbond_distance_HA
_geom_hbond_distance_DA
_geom_hbond_angle_DHA
_geom_hbond_site_symmetry_A
N1 H1A O2 0.86(3) 2.22(3) 3.065(3) 168(3) 4_565
N1 H1B O1 0.91(3) 2.19(3) 3.084(3) 166(2) 3_656

loop_
_geom_torsion_atom_site_label_1
_geom_torsion_atom_site_label_2
_geom_torsion_atom_site_label_3
_geom_torsion_atom_site_label_4
_geom_torsion
O1 S1 N2 C7 171.32(17)
O1 S1 N2 C10 -44.80(18)
O2 S1 N2 C7 42.44(19)
O2 S1 N2 C10 -173.68(16)
C1 S1 N2 C7 -73.18(19)
C1 S1 N2 C10 70.69(18)
O1 S1 C1 C2 29.00(17)
O1 S1 C1 C6 -153.84(16)
O2 S1 C1 C2 157.96(15)
O2 S1 C1 C6 -24.88(19)
N2 S1 C1 C2 -86.35(16)
N2 S1 C1 C6 90.82(18)
S1 C1 C2 C3 175.70(14)
C6 C1 C2 C3 -1.6(3)
C1 C2 C3 N1 177.92(18)
C1 C2 C3 C4 0.4(3)
N1 C3 C4 C5 -176.34(19)
C2 C3 C4 C5 1.1(3)
C3 C4 C5 C6 -1.5(3)
C4 C5 C6 S2 179.10(16)
C4 C5 C6 C1 0.3(3)
S1 C1 C6 S2 5.4(2)
S1 C1 C6 C5 -175.86(15)
C2 C1 C6 S2 -177.61(14)
C2 C1 C6 C5 1.2(3)
C11 S2 C6 C1 -172.97(16)
C11 S2 C6 C5 8.29(19)
S1 N2 C7 C8 166.45(16)
C10 N2 C7 C8 19.7(3)
N2 C7 C8 C9 -19.5(3)
C7 C8 C9 C10 12.8(4)
C8 C9 C10 N2 -0.7(4)
S1 N2 C10 C9 -159.6(2)
C7 N2 C10 C9 -12.1(3)
